data_4342773
loop_
_publ_author_name
'Forni\'es, Juan'
'Gim\'enez, Nora'
'Ib\'a\~nez, Susana'
'Lalinde, Elena'
'Mart\'in, Antonio'
'Moreno, M. Teresa'

_publ_section_title
;
 An Extended Chain and Trinuclear Complexes Based on Pt(II)-M (M = Tl(I),
 Pb(II)) Bonds: Contrasting Photophysical Behavior.
;
_journal_issue 9
_journal_name_full 'Inorganic chemistry'
_journal_page_first 4351
_journal_page_last 4363
_journal_paper_doi 10.1021/acs.inorgchem.5b00083
_journal_volume 54
_journal_year 2015
_chemical_formula_sum 'C50 H16 F20 N2 Pb Pt2'
_chemical_formula_weight 1622.02
_chemical_name_systematic
; 
 ? 
;
_space_group_IT_number 142
_symmetry_cell_setting tetragonal
_symmetry_space_group_name_Hall '-I 4bd 2c'
_symmetry_space_group_name_H-M 'I 41/a c d :2'
_atom_sites_solution_hydrogens geom
_atom_sites_solution_primary direct
_atom_sites_solution_secondary difmap
_audit_creation_method SHELXL-97
_cell_angle_alpha 90.00
_cell_angle_beta 90.00
_cell_angle_gamma 90.00
_cell_formula_units_Z 16
_cell_length_a 31.0260(3)
_cell_length_b 31.0260(3)
_cell_length_c 20.8832(3)
_cell_measurement_reflns_used 10140
_cell_measurement_temperature 100(2)
_cell_measurement_theta_max 28.8804
_cell_measurement_theta_min 3.7076
_cell_volume 20102.4(4)
_computing_cell_refinement
;
CrysAlis RED, Oxford Diffraction Ltd.,
Version 1.171.32.4 (release 27-04-2006 CrysAlis171 .NET)
(compiled Apr 27 2007,17:53:11)
;
_computing_data_collection
;
CrysAlis CCD, Oxford Diffraction Ltd.,
Version 1.171.32.4 (release 27-04-2006 CrysAlis171 .NET)
(compiled Apr 27 2007,17:53:11)
;
_computing_data_reduction
;
CrysAlis RED, Oxford Diffraction Ltd.,
Version 1.171.32.4 (release 27-04-2006 CrysAlis171 .NET)
(compiled Apr 27 2007,17:53:11)
;
_computing_structure_refinement 'SHELXL-97 (Sheldrick, 1997)'
_computing_structure_solution 'SHELXS-97 (Sheldrick, 1990)'
_diffrn_ambient_temperature 100(2)
_diffrn_detector_area_resol_mean 16.0655
_diffrn_measured_fraction_theta_full 0.995
_diffrn_measured_fraction_theta_max 0.995
_diffrn_measurement_details
;
  1 omega  -92.00  -40.00   0.5000   60.0000
omega____ theta____ kappa____ phi______ omega'___ theta'___ frames
    -      -19.8053  -45.0000  240.0000    0.0000    0.0000 104

  2 omega  -44.00    7.00   0.5000   60.0000
omega____ theta____ kappa____ phi______ omega'___ theta'___ frames
    -      -19.8053  -45.0000  240.0000    0.0000    0.0000 102

  3 omega  -30.00   14.00   0.5000   60.0000
omega____ theta____ kappa____ phi______ omega'___ theta'___ frames
    -       22.2271  112.0000  126.0000    0.0000    0.0000 88

  4 omega   -2.00   49.00   0.5000   60.0000
omega____ theta____ kappa____ phi______ omega'___ theta'___ frames
    -       22.2271  -45.0000  120.0000    0.0000    0.0000 102

;
_diffrn_measurement_device_type 'Oxford Diffraction Xcalibur'
_diffrn_measurement_method 'w scans'
_diffrn_orient_matrix_UB_11 -0.0039140547
_diffrn_orient_matrix_UB_12 0.0208080028
_diffrn_orient_matrix_UB_13 -0.0128799934
_diffrn_orient_matrix_UB_21 -0.0221273124
_diffrn_orient_matrix_UB_22 -0.0052162556
_diffrn_orient_matrix_UB_23 -0.0037445315
_diffrn_orient_matrix_UB_31 -0.0042669700
_diffrn_orient_matrix_UB_32 0.0079737291
_diffrn_orient_matrix_UB_33 0.0312151906
_diffrn_radiation_monochromator graphite
_diffrn_radiation_source 'Enhance (Mo) X-ray Source'
_diffrn_radiation_type MoK\a
_diffrn_radiation_wavelength 0.71073
_diffrn_reflns_av_R_equivalents 0.0502
_diffrn_reflns_av_sigmaI/netI 0.0607
_diffrn_reflns_limit_h_max 16
_diffrn_reflns_limit_h_min -36
_diffrn_reflns_limit_k_max 31
_diffrn_reflns_limit_k_min -36
_diffrn_reflns_limit_l_max 24
_diffrn_reflns_limit_l_min -24
_diffrn_reflns_number 29605
_diffrn_reflns_theta_full 25.00
_diffrn_reflns_theta_max 25.05
_diffrn_reflns_theta_min 3.71
_exptl_absorpt_coefficient_mu 9.006
_exptl_absorpt_correction_T_max 0.2795
_exptl_absorpt_correction_T_min 0.1447
_exptl_absorpt_correction_type multi-scan
_exptl_absorpt_process_details
;
CrysAlis RED, Oxford Diffraction Ltd.,
Version 1.171.32.4 (release 27-04-2006 CrysAlis171 .NET)
(compiled Apr 27 2007,17:53:11)
Empirical absorption correction using spherical harmonics,
 implemented in SCALE3 ABSPACK scaling algorithm.
;
_exptl_crystal_colour 'orange yellow'
_exptl_crystal_density_diffrn 2.144
_exptl_crystal_density_method 'not measured'
_exptl_crystal_description block
_exptl_crystal_F_000 11968
_exptl_crystal_size_max 0.35
_exptl_crystal_size_mid 0.21
_exptl_crystal_size_min 0.19
_platon_squeeze_details
;

TITL amt462 in I4(1)/acd
CELL   31.0260   31.0260   20.8832     90.00     90.00     90.00
SPGR I41/acd
Q101 0.986 0.500 0.750 !       3.73 eA-3
Q102 0.031 1.000 0.250 !       2.76 eA-3
C103 0.466 0.029 0.782 !       2.41 eA-3
Q104 0.465 0.515 0.235 !       2.18 eA-3
C105 0.405 0.471 0.263 !       1.69 eA-3
C106 0.571 0.425 0.784 !       1.55 eA-3
C107 0.704 0.642 0.532 !       1.48 eA-3
C108 0.865 0.694 0.434 !       1.47 eA-3
C109 0.376 0.929 0.688 !       1.31 eA-3
C110 0.376 0.071 0.812 !       1.31 eA-3
C111 0.680 0.374 0.938 !       1.30 eA-3
C112 0.921 0.672 0.372 !       1.27 eA-3
C113 0.416 0.122 0.833 !       1.14 eA-3
C114 0.391 0.330 0.412 !       1.03 eA-3
Q115 0.796 0.624 0.045 !       0.96 eA-3
Q116 0.578 0.031 0.766 !       0.94 eA-3
Q117 0.235 0.299 0.021 !       0.92 eA-3
Q118 0.588 1.000 0.750 !       0.91 eA-3
C119 0.068 0.500 0.750 !       0.88 eA-3
Q120 0.666 0.837 0.372 !       0.85 eA-3
Q121 0.690 0.701 0.808 !       0.82 eA-3
Q122 0.197 0.267 0.174 !       0.80 eA-3
Q123 0.967 0.556 0.610 !       0.80 eA-3
Q124 0.905 0.889 0.184 !       0.79 eA-3
Q125 0.244 0.624 0.200 !       0.79 eA-3
C126 0.509 0.242 0.873 !       0.78 eA-3
Q127 0.452 0.298 0.123 !       0.78 eA-3
Q128 0.923 0.252 0.769 !       0.77 eA-3
Q129 0.164 0.316 0.941 !       0.76 eA-3
C130 0.103 0.309 0.567 !       0.76 eA-3
Q131 0.939 0.015 0.371 !       0.75 eA-3
Q132 0.588 0.006 0.667 !       0.74 eA-3
Q133 0.665 0.705 0.854 !       0.74 eA-3
Q134 0.437 0.550 0.719 !       0.74 eA-3
Q135 0.860 0.122 0.111 !       0.74 eA-3
Q136 0.289 0.479 0.158 !       0.74 eA-3
Q137 0.141 0.180 0.517 !       0.74 eA-3
Q138 0.272 0.459 0.593 !       0.74 eA-3
Q139 0.867 0.316 0.408 !       0.73 eA-3
Q140 0.055 0.364 0.257 !       0.71 eA-3
C141 0.443 0.154 0.821 !       0.70 eA-3
Q142 0.390 0.215 0.686 !       0.70 eA-3
Q143 0.836 0.697 0.874 !       0.69 eA-3
Q144 0.392 0.937 0.377 !       0.69 eA-3
Q145 0.427 0.827 0.190 !       0.69 eA-3
C146 0.837 0.133 0.513 !       0.69 eA-3
Q147 0.743 0.259 0.253 !       0.68 eA-3
Q148 0.294 0.719 0.387 !       0.68 eA-3
Q149 0.548 0.272 0.280 !       0.68 eA-3
Q150 0.281 0.987 0.824 !       0.68 eA-3
Q151 0.960 0.363 0.938 !       0.68 eA-3
Q152 0.219 0.395 0.320 !       0.68 eA-3
Q153 0.219 0.865 0.109 !       0.67 eA-3
Q154 0.410 0.517 0.853 !       0.67 eA-3
Q155 0.601 0.258 0.124 !       0.66 eA-3
Q156 0.577 0.516 0.063 !       0.66 eA-3
Q157 0.788 0.290 0.699 !       0.66 eA-3
Q158 0.822 0.581 0.679 !       0.65 eA-3
Q159 0.490 0.492 1.001 !       0.65 eA-3
Q160 0.774 0.735 0.757 !       0.65 eA-3
Q161 0.533 0.266 0.656 !       0.65 eA-3
Q162 0.040 0.580 0.162 !       0.65 eA-3
Q163 0.327 0.735 0.260 !       0.65 eA-3
Q164 0.266 0.477 0.200 !       0.64 eA-3
Q165 0.928 0.147 0.950 !       0.64 eA-3
Q166 0.523 0.878 0.845 !       0.64 eA-3
Q167 0.782 0.435 0.221 !       0.64 eA-3
Q168 0.131 0.805 0.674 !       0.64 eA-3
Q169 0.030 0.132 0.546 !       0.64 eA-3
Q170 0.554 0.751 0.435 !       0.64 eA-3
Q171 0.252 0.447 0.247 !       0.63 eA-3
Q172 0.764 0.697 0.222 !       0.63 eA-3
Q173 0.375 1.001 0.030 !       0.63 eA-3
Q174 0.977 0.500 0.535 !       0.63 eA-3
Q175 0.530 0.743 0.686 !       0.63 eA-3
Q176 0.048 0.330 0.783 !       0.63 eA-3
Q177 0.890 0.397 0.858 !       0.63 eA-3
Q178 0.648 0.965 0.203 !       0.63 eA-3
Q179 0.360 0.783 0.838 !       0.63 eA-3
Q180 0.492 0.651 0.312 !       0.63 eA-3
Q181 0.508 0.350 0.689 !       0.62 eA-3
Q182 0.381 0.866 0.190 !       0.62 eA-3
Q183 0.070 0.495 0.123 !       0.62 eA-3
Q184 0.917 0.143 0.225 !       0.62 eA-3
Q185 0.258 0.182 0.376 !       0.62 eA-3
Q186 0.506 0.838 0.405 !       0.62 eA-3
Q187 0.141 0.043 0.858 !       0.62 eA-3
Q188 0.641 0.070 0.735 !       0.62 eA-3
Q189 0.919 0.369 0.831 !       0.62 eA-3
Q190 0.906 0.368 0.485 !       0.61 eA-3
Q191 0.712 0.606 0.890 !       0.61 eA-3
Q192 0.593 0.054 0.720 !       0.61 eA-3
Q193 0.721 0.876 0.221 !       0.61 eA-3
Q194 0.156 0.821 0.829 !       0.61 eA-3
Q195 0.513 0.164 0.331 !       0.61 eA-3
Q196 0.673 0.569 0.145 !       0.61 eA-3
Q197 0.643 0.579 0.107 !       0.61 eA-3
Q198 0.456 0.367 0.625 !       0.60 eA-3
Q199 0.712 0.673 0.786 !       0.60 eA-3
Q200 0.662 0.983 0.608 !       0.60 eA-3
Q201 0.877 0.084 0.185 !       0.60 eA-3
Q202 0.682 0.681 0.827 !       0.60 eA-3
Q203 0.281 0.745 0.727 !       0.60 eA-3
Q204 0.640 0.498 0.104 !       0.60 eA-3
Q205 0.713 0.166 0.686 !       0.60 eA-3
Q206 0.227 0.295 0.186 !       0.60 eA-3
Q207 0.242 0.490 0.234 !       0.60 eA-3
Q208 0.587 0.428 0.274 !       0.60 eA-3
C209 0.955 0.294 0.154 !       0.60 eA-3
Q210 0.978 0.532 0.549 !       0.60 eA-3
Q211 0.891 0.127 0.953 !       0.59 eA-3
Q212 0.906 0.111 0.187 !       0.59 eA-3
Q213 0.188 0.623 0.404 !       0.59 eA-3
Q214 0.439 0.235 0.106 !       0.59 eA-3
Q215 0.258 0.913 0.297 !       0.59 eA-3
Q216 0.469 0.639 0.797 !       0.59 eA-3
Q217 0.311 0.181 0.199 !       0.59 eA-3
Q218 0.017 0.788 0.785 !       0.59 eA-3
Q219 0.116 0.537 0.332 !       0.59 eA-3
Q220 0.233 0.952 0.408 !       0.59 eA-3
Q221 0.344 0.503 0.827 !       0.59 eA-3
Q222 0.788 0.106 0.889 !       0.58 eA-3
Q223 0.297 0.061 0.751 !       0.58 eA-3
Q224 0.327 0.732 0.192 !       0.58 eA-3
Q225 0.900 0.540 0.646 !       0.58 eA-3
Q226 0.925 0.521 0.856 !       0.58 eA-3
Q227 0.648 0.493 0.687 !       0.58 eA-3
Q228 0.242 0.363 0.269 !       0.58 eA-3
Q229 0.546 0.233 0.252 !       0.58 eA-3
Q230 0.413 0.963 0.941 !       0.58 eA-3
Q231 0.523 0.929 0.520 !       0.58 eA-3
Q232 0.061 0.557 0.468 !       0.58 eA-3
Q233 0.333 0.893 0.677 !       0.57 eA-3
C234 1.000 0.250 0.375 !       0.57 eA-3
Q235 0.448 0.521 0.508 !       0.57 eA-3
Q236 0.260 0.093 0.759 !       0.57 eA-3
Q237 0.077 0.954 0.826 !       0.57 eA-3
Q238 0.719 0.412 0.718 !       0.57 eA-3
Q239 0.507 0.281 0.412 !       0.56 eA-3
Q240 0.185 0.937 0.801 !       0.56 eA-3
Q241 0.859 0.804 0.550 !       0.56 eA-3
Q242 0.230 0.821 0.048 !       0.56 eA-3
Q243 0.301 0.593 0.684 !       0.56 eA-3
Q244 0.102 0.905 0.110 !       0.56 eA-3
Q245 0.727 0.038 0.346 !       0.56 eA-3
Q246 0.954 0.420 0.441 !       0.56 eA-3
Q247 0.463 0.124 0.419 !       0.56 eA-3
Q248 0.361 0.312 0.764 !       0.56 eA-3
Q249 0.842 0.070 0.309 !       0.56 eA-3
Q250 0.024 0.952 0.700 !       0.55 eA-3
Q251 0.275 0.958 0.866 !       0.55 eA-3
Q252 0.492 0.632 0.331 !       0.55 eA-3
Q253 0.173 0.338 0.219 !       0.55 eA-3
Q254 0.568 0.022 0.701 !       0.55 eA-3
Q255 0.909 0.432 0.972 !       0.55 eA-3
Q256 0.163 0.534 0.214 !       0.55 eA-3
Q257 0.553 0.156 0.658 !       0.55 eA-3
C258 0.069 0.890 0.265 !       0.55 eA-3
Q259 0.400 0.779 0.280 !       0.55 eA-3
Q260 0.507 0.196 0.298 !       0.55 eA-3
Q261 0.424 0.814 0.277 !       0.55 eA-3
Q262 0.194 0.179 0.346 !       0.55 eA-3
Q263 0.579 0.668 0.817 !       0.55 eA-3
Q264 0.983 0.924 0.254 !       0.55 eA-3
C265 0.427 0.304 0.331 !       0.55 eA-3
Q266 0.602 0.187 0.813 !       0.55 eA-3
Q267 0.382 0.997 0.983 !       0.54 eA-3
Q268 0.180 0.141 0.220 !       0.54 eA-3
Q269 0.461 0.009 0.359 !       0.54 eA-3
Q270 0.022 0.346 0.966 !       0.54 eA-3
Q271 0.429 0.610 0.356 !       0.54 eA-3
Q272 0.204 0.453 0.252 !       0.54 eA-3
Q273 0.976 0.322 0.407 !       0.54 eA-3
Q274 0.930 0.625 0.714 !       0.54 eA-3
Q275 0.522 0.846 0.466 !       0.54 eA-3
Q276 0.977 0.620 0.750 !       0.54 eA-3
Q277 0.113 0.996 0.999 !       0.54 eA-3
Q278 0.975 0.171 0.310 !       0.54 eA-3
Q279 0.273 0.424 0.763 !       0.54 eA-3
Q280 0.642 0.684 0.295 !       0.54 eA-3
Q281 0.205 0.430 0.291 !       0.54 eA-3
Q282 0.311 0.500 0.562 !       0.54 eA-3
Q283 0.780 0.335 0.343 !       0.54 eA-3
Q284 0.148 0.098 0.845 !       0.54 eA-3
Q285 0.600 0.018 0.355 !       0.54 eA-3
Q286 0.209 0.367 0.280 !       0.53 eA-3
Q287 0.492 0.264 0.283 !       0.53 eA-3
Q288 0.720 0.173 0.745 !       0.53 eA-3
Q289 0.641 0.849 0.682 !       0.53 eA-3
Q290 0.641 0.151 0.818 !       0.53 eA-3
Q291 0.330 0.807 0.768 !       0.53 eA-3
Q292 0.220 0.829 0.755 !       0.53 eA-3
Q293 0.830 0.945 0.939 !       0.53 eA-3
Q294 0.166 0.720 0.328 !       0.53 eA-3
Q295 0.922 0.458 0.810 !       0.53 eA-3
Q296 0.354 0.807 0.797 !       0.53 eA-3
Q297 0.153 0.604 0.750 !       0.53 eA-3
Q298 0.758 0.053 0.214 !       0.53 eA-3
Q299 0.799 0.420 0.737 !       0.53 eA-3
Q300 0.562 0.334 0.262 !       0.53 eA-3
Q301 0.343 0.791 0.271 !       0.53 eA-3
Q302 0.205 0.544 0.154 !       0.53 eA-3
Q303 0.028 0.513 0.935 !       0.53 eA-3
Q304 0.096 0.892 0.930 !       0.53 eA-3
Q305 0.946 0.525 0.692 !       0.52 eA-3
Q306 0.104 0.416 0.936 !       0.52 eA-3
Q307 0.952 0.056 0.243 !       0.52 eA-3
Q308 0.601 0.760 0.325 !       0.52 eA-3
Q309 0.642 0.763 0.840 !       0.52 eA-3
Q310 0.851 0.976 0.493 !       0.52 eA-3
Q311 0.285 0.698 0.201 !       0.52 eA-3
Q312 0.258 0.624 0.675 !       0.52 eA-3
Q313 0.799 0.048 0.799 !       0.52 eA-3
Q314 0.284 0.805 0.154 !       0.52 eA-3
Q315 0.513 0.252 0.424 !       0.51 eA-3
Q316 0.094 0.569 0.195 !       0.51 eA-3
Q317 0.041 0.829 0.379 !       0.51 eA-3
Q318 0.517 0.302 0.159 !       0.51 eA-3
Q319 0.314 0.811 0.253 !       0.51 eA-3
Q320 0.228 0.993 0.920 !       0.51 eA-3
Q321 0.673 0.952 0.250 !       0.51 eA-3
Q322 0.516 0.350 0.766 !       0.51 eA-3
Q323 0.044 0.745 0.185 !       0.51 eA-3
C324 0.924 0.664 0.308 !       0.51 eA-3
Q325 0.269 0.508 0.184 !       0.51 eA-3
Q326 0.438 0.765 0.113 !       0.51 eA-3
Q327 0.905 0.708 0.705 !       0.51 eA-3
Q328 0.117 0.239 0.780 !       0.51 eA-3
Q329 0.546 0.780 0.472 !       0.51 eA-3
Q330 0.390 0.624 0.737 !       0.51 eA-3
Q331 0.134 0.477 0.181 !       0.51 eA-3
Q332 0.891 0.672 0.219 !       0.50 eA-3
Q333 0.978 0.134 0.661 !       0.50 eA-3
Q334 0.731 0.291 0.364 !       0.50 eA-3
Q335 0.149 0.057 0.143 !       0.50 eA-3
Q336 0.015 0.962 0.768 !       0.50 eA-3
Q337 0.758 0.834 0.276 !       0.50 eA-3
Q338 0.850 0.766 0.281 !       0.50 eA-3
Q339 0.743 0.573 0.623 !       0.50 eA-3
Q340 0.781 0.654 0.711 !       0.50 eA-3
Q341 0.421 0.719 0.232 !       0.50 eA-3
Q342 0.756 0.250 0.623 !       0.50 eA-3
Q343 0.147 0.257 0.799 !       0.50 eA-3
Q344 0.839 0.431 0.192 !       0.50 eA-3

;
_refine_diff_density_max 2.618
_refine_diff_density_min -1.700
_refine_diff_density_rms 0.129
_refine_ls_extinction_method none
_refine_ls_goodness_of_fit_ref 1.029
_refine_ls_hydrogen_treatment constr
_refine_ls_matrix_type full
_refine_ls_number_parameters 339
_refine_ls_number_reflns 4444
_refine_ls_number_restraints 0
_refine_ls_restrained_S_all 1.029
_refine_ls_R_factor_all 0.0603
_refine_ls_R_factor_gt 0.0310
_refine_ls_shift/su_max 0.001
_refine_ls_shift/su_mean 0.000
_refine_ls_structure_factor_coef Fsqd
_refine_ls_weighting_details 'calc w=1/[\s^2^(Fo^2^)+(0.0250P)^2^+0.0000P] where P=(Fo^2^+2Fc^2^)/3'
_refine_ls_weighting_scheme calc
_refine_ls_wR_factor_gt 0.0581
_refine_ls_wR_factor_ref 0.0625
_reflns_number_gt 2795
_reflns_number_total 4444
_reflns_threshold_expression >2sigma(I)
_cod_data_source_file ic5b00083_si_002.cif
_cod_data_source_block 3
_cod_depositor_comments 'Adding full bibliography for 4342769--4342773.cif.'
_cod_original_sg_symbol_H-M I4(1)/acd
_cod_database_code 4342773

loop_
_symmetry_equiv_pos_as_xyz
'x, y, z'
'-x+1/2, -y, z+1/2'
'-y+1/4, x+3/4, z+1/4'
'y+1/4, -x+1/4, z+3/4'
'-x+1/2, y, -z'
'x, -y, -z+1/2'
'y+1/4, x+3/4, -z+3/4'
'-y+1/4, -x+1/4, -z+1/4'
'x+1/2, y+1/2, z+1/2'
'-x+1, -y+1/2, z+1'
'-y+3/4, x+5/4, z+3/4'
'y+3/4, -x+3/4, z+5/4'
'-x+1, y+1/2, -z+1/2'
'x+1/2, -y+1/2, -z+1'
'y+3/4, x+5/4, -z+5/4'
'-y+3/4, -x+3/4, -z+3/4'
'-x, -y, -z'
'x-1/2, y, -z-1/2'
'y-1/4, -x-3/4, -z-1/4'
'-y-1/4, x-1/4, -z-3/4'
'x-1/2, -y, z'
'-x, y, z-1/2'
'-y-1/4, -x-3/4, z-3/4'
'y-1/4, x-1/4, z-1/4'
'-x+1/2, -y+1/2, -z+1/2'
'x, y+1/2, -z'
'y+1/4, -x-1/4, -z+1/4'
'-y+1/4, x+1/4, -z-1/4'
'x, -y+1/2, z+1/2'
'-x+1/2, y+1/2, z'
'-y+1/4, -x-1/4, z-1/4'
'y+1/4, x+1/4, z+1/4'

loop_
_atom_site_label
_atom_site_type_symbol
_atom_site_fract_x
_atom_site_fract_y
_atom_site_fract_z
_atom_site_U_iso_or_equiv
_atom_site_adp_type
_atom_site_occupancy
_atom_site_symmetry_multiplicity
_atom_site_calc_flag
_atom_site_refinement_flags
Pt Pt 0.293774(9) 0.316209(9) 0.110782(11) 0.03094(9) Uani 1 1 d .
Pb Pb 0.2500 0.293248(17) 0.0000 0.05732(15) Uani 1 2 d S
F1 F 0.29710(13) 0.37587(12) -0.01714(14) 0.0415(10) Uani 1 1 d .
F2 F 0.30250(13) 0.46115(12) -0.03279(16) 0.0441(11) Uani 1 1 d .
F3 F 0.31025(14) 0.51436(12) 0.07108(18) 0.0486(12) Uani 1 1 d .
F4 F 0.30953(14) 0.47987(12) 0.19064(17) 0.0494(12) Uani 1 1 d .
F5 F 0.30080(14) 0.39516(12) 0.20782(15) 0.0464(12) Uani 1 1 d .
F6 F 0.33797(16) 0.28658(17) -0.0262(2) 0.0741(15) Uani 1 1 d .
F7 F 0.4203(2) 0.2782(2) -0.0603(3) 0.116(2) Uani 1 1 d .
F8 F 0.48452(17) 0.29750(18) 0.0239(3) 0.120(2) Uani 1 1 d .
F9 F 0.46447(16) 0.32559(18) 0.1437(3) 0.0992(19) Uani 1 1 d .
F10 F 0.38273(15) 0.33451(15) 0.1787(2) 0.0674(14) Uani 1 1 d .
N N 0.2864(2) 0.2515(2) 0.1366(3) 0.0532(18) Uani 1 1 d .
C1 C 0.2983(2) 0.3807(2) 0.0959(3) 0.0351(18) Uani 1 1 d .
C2 C 0.2997(2) 0.4007(2) 0.0361(3) 0.0285(17) Uani 1 1 d .
C3 C 0.3025(2) 0.4446(2) 0.0271(3) 0.0372(19) Uani 1 1 d .
C4 C 0.3063(2) 0.4723(2) 0.0788(3) 0.0354(19) Uani 1 1 d .
C5 C 0.3050(2) 0.4540(2) 0.1391(3) 0.0334(17) Uani 1 1 d .
C6 C 0.3010(2) 0.4102(2) 0.1466(3) 0.0343(18) Uani 1 1 d .
C7 C 0.3560(3) 0.3093(2) 0.0789(3) 0.042(2) Uani 1 1 d .
C8 C 0.3684(3) 0.2962(3) 0.0195(4) 0.054(2) Uani 1 1 d .
C9 C 0.4104(3) 0.2908(3) -0.0012(5) 0.071(3) Uani 1 1 d .
C10 C 0.4427(3) 0.3011(3) 0.0409(7) 0.083(4) Uani 1 1 d .
C11 C 0.4326(3) 0.3162(3) 0.1015(6) 0.070(3) Uani 1 1 d .
C12 C 0.3906(2) 0.3199(3) 0.1183(4) 0.048(2) Uani 1 1 d .
C13 C 0.3153(2) 0.2176(2) 0.1292(3) 0.042(2) Uani 1 1 d .
H13A H 0.3422 0.2220 0.1087 0.050 Uiso 1 1 calc R
C14 C 0.3041(3) 0.1769(2) 0.1524(3) 0.046(2) Uani 1 1 d .
H14A H 0.3247 0.1543 0.1496 0.056 Uiso 1 1 calc R
C15 C 0.2645(3) 0.1681(3) 0.1794(3) 0.041(2) Uani 1 1 d .
H15A H 0.2574 0.1398 0.1931 0.049 Uiso 1 1 calc R
C16 C 0.2349(2) 0.2020(2) 0.1858(3) 0.0320(18) Uani 1 1 d .
C17 C 0.1931(2) 0.1961(3) 0.2133(3) 0.042(2) Uani 1 1 d .
H17A H 0.1847 0.1684 0.2284 0.050 Uiso 1 1 calc R
C18 C 0.1653(3) 0.2297(3) 0.2182(3) 0.046(2) Uani 1 1 d .
H18A H 0.1376 0.2248 0.2362 0.055 Uiso 1 1 calc R
C19 C 0.1762(2) 0.2726(3) 0.1969(3) 0.0365(19) Uani 1 1 d .
C20 C 0.1498(2) 0.3081(3) 0.2013(3) 0.043(2) Uani 1 1 d .
H20A H 0.1215 0.3051 0.2184 0.052 Uiso 1 1 calc R
C21 C 0.1640(2) 0.3479(3) 0.1811(3) 0.041(2) Uani 1 1 d .
H21A H 0.1456 0.3723 0.1848 0.050 Uiso 1 1 calc R
C22 C 0.2051(3) 0.3526(2) 0.1552(3) 0.0384(19) Uani 1 1 d .
H22A H 0.2144 0.3804 0.1419 0.046 Uiso 1 1 calc R
C23 C 0.2324(2) 0.3186(2) 0.1484(2) 0.0224(15) Uani 1 1 d .
C24 C 0.2177(2) 0.2787(2) 0.1696(3) 0.0300(18) Uani 1 1 d .
C25 C 0.2466(2) 0.2431(2) 0.1650(3) 0.0296(17) Uani 1 1 d .

loop_
_atom_site_aniso_label
_atom_site_aniso_U_11
_atom_site_aniso_U_22
_atom_site_aniso_U_33
_atom_site_aniso_U_23
_atom_site_aniso_U_13
_atom_site_aniso_U_12
Pt 0.03154(17) 0.03051(16) 0.03078(13) 0.00154(13) -0.00251(13) 0.00177(16)
Pb 0.0639(3) 0.0730(4) 0.0351(2) 0.000 -0.0170(2) 0.000
F1 0.047(3) 0.048(3) 0.0300(19) -0.0028(18) 0.0032(19) -0.003(2)
F2 0.048(3) 0.049(3) 0.035(2) 0.015(2) 0.0060(19) 0.001(2)
F3 0.060(3) 0.026(2) 0.059(3) 0.007(2) 0.008(2) -0.001(2)
F4 0.069(3) 0.035(3) 0.044(2) -0.010(2) -0.003(2) -0.002(2)
F5 0.073(3) 0.036(2) 0.0302(19) 0.0031(18) -0.003(2) 0.001(3)
F6 0.070(4) 0.102(4) 0.050(2) -0.021(3) 0.010(3) 0.015(3)
F7 0.117(5) 0.119(5) 0.112(4) 0.014(4) 0.069(4) 0.049(5)
F8 0.051(4) 0.090(5) 0.220(6) 0.072(5) 0.045(4) 0.020(3)
F9 0.050(3) 0.075(4) 0.173(5) 0.037(4) -0.038(4) -0.011(3)
F10 0.064(3) 0.069(4) 0.069(3) -0.002(3) -0.024(3) -0.009(3)
N 0.060(5) 0.060(5) 0.039(3) -0.009(3) -0.013(4) -0.002(4)
C1 0.027(4) 0.046(5) 0.032(3) -0.008(3) -0.004(3) 0.003(4)
C2 0.033(5) 0.029(4) 0.023(3) -0.003(3) 0.005(3) 0.006(4)
C3 0.030(5) 0.049(5) 0.033(4) 0.014(4) 0.003(3) 0.003(4)
C4 0.022(4) 0.033(5) 0.051(4) 0.000(4) 0.006(4) 0.004(4)
C5 0.038(4) 0.033(4) 0.029(3) -0.004(4) 0.003(3) 0.003(4)
C6 0.033(5) 0.043(5) 0.027(3) 0.008(3) -0.007(3) 0.003(4)
C7 0.047(5) 0.030(5) 0.047(4) 0.007(4) -0.001(4) 0.000(4)
C8 0.052(6) 0.046(6) 0.065(6) 0.009(5) 0.009(5) -0.006(5)
C9 0.051(7) 0.069(7) 0.093(7) 0.019(6) 0.043(6) 0.020(6)
C10 0.040(7) 0.052(7) 0.156(11) 0.051(8) 0.044(7) 0.022(6)
C11 0.044(6) 0.042(6) 0.126(9) 0.042(6) -0.014(7) -0.009(6)
C12 0.029(5) 0.043(5) 0.074(5) 0.017(5) 0.001(5) -0.009(5)
C13 0.038(5) 0.036(5) 0.050(4) -0.002(4) -0.006(4) 0.019(4)
C14 0.062(6) 0.027(5) 0.049(4) 0.000(4) -0.016(4) 0.014(4)
C15 0.044(5) 0.035(5) 0.042(4) 0.007(4) -0.003(4) 0.001(4)
C16 0.040(5) 0.026(4) 0.029(3) -0.002(3) -0.009(3) 0.001(4)
C17 0.050(6) 0.034(5) 0.042(4) 0.006(4) -0.005(4) -0.006(4)
C18 0.060(6) 0.037(5) 0.040(4) 0.001(4) 0.007(4) -0.018(5)
C19 0.042(5) 0.043(5) 0.025(3) -0.002(4) 0.001(3) 0.010(5)
C20 0.039(5) 0.057(6) 0.034(4) 0.006(4) 0.018(4) 0.001(5)
C21 0.037(5) 0.053(6) 0.034(4) 0.002(4) 0.003(4) 0.015(5)
C22 0.050(5) 0.039(5) 0.027(3) 0.005(3) 0.006(4) 0.002(5)
C23 0.022(4) 0.031(4) 0.014(3) 0.002(3) -0.003(3) -0.001(4)
C24 0.030(5) 0.041(5) 0.019(3) 0.005(3) -0.002(3) -0.001(4)
C25 0.029(4) 0.032(4) 0.027(3) 0.006(3) -0.003(3) 0.006(4)

loop_
_atom_type_symbol
_atom_type_description
_atom_type_scat_dispersion_real
_atom_type_scat_dispersion_imag
_atom_type_scat_source
C C 0.0033 0.0016 'International Tables Vol C Tables 4.2.6.8 and 6.1.1.4'
H H 0.0000 0.0000 'International Tables Vol C Tables 4.2.6.8 and 6.1.1.4'
N N 0.0061 0.0033 'International Tables Vol C Tables 4.2.6.8 and 6.1.1.4'
F F 0.0171 0.0103 'International Tables Vol C Tables 4.2.6.8 and 6.1.1.4'
Pt Pt -1.7033 8.3905 'International Tables Vol C Tables 4.2.6.8 and 6.1.1.4'
Pb Pb -3.3944 10.1111 'International Tables Vol C Tables 4.2.6.8 and 6.1.1.4'

loop_
_geom_angle_atom_site_label_1
_geom_angle_atom_site_label_2
_geom_angle_atom_site_label_3
_geom_angle
_geom_angle_site_symmetry_1
C1 Pt C7 89.4(3) .
C1 Pt C23 94.9(3) .
C7 Pt C23 174.8(3) .
C1 Pt N 173.4(2) .
C7 Pt N 94.9(3) .
C23 Pt N 80.5(3) .
C1 Pt Pb 99.17(17) .
C7 Pt Pb 99.3(2) .
C23 Pt Pb 82.82(15) .
N Pt Pb 85.16(15) .
Pt Pb Pt 150.26(2) 5
C13 N C25 118.3(7) .
C13 N Pt 129.0(5) .
C25 N Pt 112.7(5) .
C2 C1 C6 112.6(6) .
C2 C1 Pt 125.2(5) .
C6 C1 Pt 122.2(5) .
F1 C2 C3 116.9(6) .
F1 C2 C1 118.7(6) .
C3 C2 C1 124.3(6) .
F2 C3 C2 120.1(6) .
F2 C3 C4 119.1(6) .
C2 C3 C4 120.8(6) .
F3 C4 C5 121.2(7) .
F3 C4 C3 121.8(6) .
C5 C4 C3 117.0(7) .
F4 C5 C6 120.4(6) .
F4 C5 C4 118.8(6) .
C6 C5 C4 120.8(6) .
F5 C6 C5 116.5(6) .
F5 C6 C1 119.1(6) .
C5 C6 C1 124.4(6) .
C8 C7 C12 112.9(8) .
C8 C7 Pt 126.5(6) .
C12 C7 Pt 120.6(6) .
C7 C8 F6 120.1(7) .
C7 C8 C9 126.1(9) .
F6 C8 C9 113.8(8) .
F7 C9 C10 119.7(9) .
F7 C9 C8 122.9(11) .
C10 C9 C8 117.3(10) .
F8 C10 C9 121.0(12) .
F8 C10 C11 119.0(13) .
C9 C10 C11 120.0(9) .
C12 C11 F9 121.0(11) .
C12 C11 C10 118.8(10) .
F9 C11 C10 120.1(10) .
C11 C12 F10 116.2(9) .
C11 C12 C7 124.7(9) .
F10 C12 C7 119.1(7) .
N C13 C14 119.2(7) .
N C13 H13A 120.4 .
C14 C13 H13A 120.4 .
C15 C14 C13 122.7(7) .
C15 C14 H14A 118.6 .
C13 C14 H14A 118.6 .
C14 C15 C16 118.3(7) .
C14 C15 H15A 120.9 .
C16 C15 H15A 120.9 .
C25 C16 C15 119.1(7) .
C25 C16 C17 118.6(7) .
C15 C16 C17 122.4(7) .
C18 C17 C16 120.6(7) .
C18 C17 H17A 119.7 .
C16 C17 H17A 119.7 .
C17 C18 C19 122.3(8) .
C17 C18 H18A 118.8 .
C19 C18 H18A 118.8 .
C20 C19 C24 117.4(7) .
C20 C19 C18 125.2(7) .
C24 C19 C18 117.4(7) .
C21 C20 C19 120.4(7) .
C21 C20 H20A 119.8 .
C19 C20 H20A 119.8 .
C20 C21 C22 120.4(7) .
C20 C21 H21A 119.8 .
C22 C21 H21A 119.8 .
C23 C22 C21 122.0(7) .
C23 C22 H22A 119.0 .
C21 C22 H22A 119.0 .
C22 C23 C24 116.9(6) .
C22 C23 Pt 130.0(5) .
C24 C23 Pt 113.1(5) .
C23 C24 C19 122.9(7) .
C23 C24 C25 117.5(6) .
C19 C24 C25 119.6(7) .
C16 C25 N 122.3(7) .
C16 C25 C24 121.6(7) .
N C25 C24 116.1(6) .

loop_
_geom_bond_atom_site_label_1
_geom_bond_atom_site_label_2
_geom_bond_distance
_geom_bond_site_symmetry_2
Pt C1 2.030(7) .
Pt C7 2.053(8) .
Pt C23 2.062(6) .
Pt N 2.090(7) .
Pt Pb 2.7757(3) .
Pb Pt 2.7757(3) 5
F1 C2 1.356(6) .
F2 C3 1.352(7) .
F3 C4 1.322(8) .
F4 C5 1.350(7) .
F5 C6 1.361(6) .
F6 C8 1.377(9) .
F7 C9 1.331(10) .
F8 C10 1.350(10) .
F9 C11 1.356(10) .
F10 C12 1.363(9) .
N C13 1.390(8) .
N C25 1.396(9) .
C1 C2 1.394(8) .
C1 C6 1.400(9) .
C2 C3 1.378(9) .
C3 C4 1.383(9) .
C4 C5 1.381(9) .
C5 C6 1.375(9) .
C7 C8 1.360(10) .
C7 C12 1.394(10) .
C8 C9 1.382(11) .
C9 C10 1.371(14) .
C10 C11 1.385(14) .
C11 C12 1.353(12) .
C13 C14 1.396(10) .
C13 H13A 0.9500 .
C14 C15 1.379(10) .
C14 H14A 0.9500 .
C15 C16 1.403(9) .
C15 H15A 0.9500 .
C16 C25 1.394(9) .
C16 C17 1.430(9) .
C17 C18 1.358(9) .
C17 H17A 0.9500 .
C18 C19 1.443(9) .
C18 H18A 0.9500 .
C19 C20 1.378(9) .
C19 C24 1.419(9) .
C20 C21 1.377(10) .
C20 H20A 0.9500 .
C21 C22 1.394(9) .
C21 H21A 0.9500 .
C22 C23 1.360(9) .
C22 H22A 0.9500 .
C23 C24 1.392(9) .
C24 C25 1.427(9) .

loop_
_platon_squeeze_void_nr
_platon_squeeze_void_average_x
_platon_squeeze_void_average_y
_platon_squeeze_void_average_z
_platon_squeeze_void_volume
_platon_squeeze_void_count_electrons
_platon_squeeze_void_content
1 0.000 0.248 0.124 1975 288 ' '
2 -0.006 0.245 0.615 1975 288 ' '
